data_7040192
loop_
_publ_author_name
'Yilmaz, Veysel T.'
'Icsel, Ceyda'
'Suyunova, Feruza'
'Aygun, Muhittin'
'Aztopal, Nazlihan'
'Ulukaya, Engin'

_publ_section_title
;
 Ni(ii)/Cu(ii)/Zn(ii) 5,5-diethylbarbiturate complexes with
 1,10-phenanthroline and 2,2'-dipyridylamine: synthesis, structures,
 DNA/BSA binding, nuclease activity, molecular docking, cellular uptake,
 cytotoxicity and the mode of cell death.
;
_journal_issue 25
_journal_name_full 'Dalton transactions (Cambridge, England : 2003)'
_journal_page_first 10466
_journal_page_last 10479
_journal_paper_doi 10.1039/c6dt01726f
_journal_volume 45
_journal_year 2016
_chemical_formula_moiety 'C28 H29 N8 Ni O3, Cl, 2(H2 O)'
_chemical_formula_sum 'C28 H33 Cl N8 Ni O5'
_chemical_formula_weight 655.76
_space_group_crystal_system monoclinic
_space_group_IT_number 14
_space_group_name_Hall '-P 2ybc'
_space_group_name_H-M_alt 'P 1 21/c 1'
_symmetry_space_group_name_Hall '-P 2ybc'
_symmetry_space_group_name_H-M 'P 1 21/c 1'
_atom_sites_solution_hydrogens mixed
_atom_sites_solution_primary direct
_audit_creation_date 2016-04-15
_audit_creation_method
;
Olex2 1.2
(compiled 2016.02.19 svn.r3266 for OlexSys, GUI svn.r5155)
;
_audit_update_record
;
2016-05-01 deposited with the CCDC.
2016-05-25 downloaded from the CCDC.
;
_cell_angle_alpha 90
_cell_angle_beta 98.165(6)
_cell_angle_gamma 90
_cell_formula_units_Z 4
_cell_length_a 8.6790(5)
_cell_length_b 18.7030(17)
_cell_length_c 19.3029(11)
_cell_measurement_reflns_used 3330
_cell_measurement_temperature 293(2)
_cell_measurement_theta_max 26.1100
_cell_measurement_theta_min 3.1520
_cell_volume 3101.5(4)
_computing_cell_refinement 'CrysAlisPro 1.171.38.41 (Rigaku OD, 2015)'
_computing_data_collection 'CrysAlisPro 1.171.38.41 (Rigaku OD, 2015)'
_computing_data_reduction 'CrysAlisPro 1.171.38.41 (Rigaku OD, 2015)'
_computing_molecular_graphics 'Olex2 (Dolomanov et al., 2009)'
_computing_publication_material 'Olex2 (Dolomanov et al., 2009)'
_computing_structure_refinement 'ShelXL (Sheldrick, 2015)'
_computing_structure_solution 'ShelXS (Sheldrick, 2008)'
_diffrn_ambient_temperature 293(2)
_diffrn_detector 'CCD plate'
_diffrn_detector_area_resol_mean 8.0667
_diffrn_detector_type Eos
_diffrn_measured_fraction_theta_full 0.998
_diffrn_measured_fraction_theta_max 0.998
_diffrn_measurement_details
;
List of Runs (angles in degrees, time in seconds):

  1  \w    -52.00  38.00   1.00   91.70    --   17.28 -57.00 -60.00   90
  2  \w     -4.00  86.00   1.00   91.70    --   17.28  57.00  90.00   90
  3  \w      1.00  53.00   1.00   91.70    --   17.28  37.00-150.00   52
  4  \w    -14.00  23.00   1.00   91.70    --  -19.31 -99.00 120.00   37
;
_diffrn_measurement_device 'four-circle diffractometer'
_diffrn_measurement_device_type 'Xcalibur, Eos'
_diffrn_measurement_method '\w scans'
_diffrn_orient_matrix_type 'CrysAlisPro convention (1999,Acta A55,543-557)'
_diffrn_orient_matrix_UB_11 -0.0694529000
_diffrn_orient_matrix_UB_12 -0.0191232000
_diffrn_orient_matrix_UB_13 0.0026931000
_diffrn_orient_matrix_UB_21 0.0380346000
_diffrn_orient_matrix_UB_22 -0.0324983000
_diffrn_orient_matrix_UB_23 -0.0060678000
_diffrn_orient_matrix_UB_31 0.0233656000
_diffrn_orient_matrix_UB_32 -0.0039915000
_diffrn_orient_matrix_UB_33 0.0365320000
_diffrn_radiation_monochromator graphite
_diffrn_radiation_probe x-ray
_diffrn_radiation_type MoK\a
_diffrn_radiation_wavelength 0.71073
_diffrn_reflns_av_R_equivalents 0.0393
_diffrn_reflns_av_unetI/netI 0.0675
_diffrn_reflns_Laue_measured_fraction_full 0.998
_diffrn_reflns_Laue_measured_fraction_max 0.998
_diffrn_reflns_limit_h_max 8
_diffrn_reflns_limit_h_min -10
_diffrn_reflns_limit_k_max 23
_diffrn_reflns_limit_k_min -12
_diffrn_reflns_limit_l_max 24
_diffrn_reflns_limit_l_min -24
_diffrn_reflns_number 15598
_diffrn_reflns_point_group_measured_fraction_full 0.998
_diffrn_reflns_point_group_measured_fraction_max 0.998
_diffrn_reflns_theta_full 25.242
_diffrn_reflns_theta_max 26.372
_diffrn_reflns_theta_min 2.955
_diffrn_source 'fine-focus sealed X-ray tube'
_diffrn_source_type 'Enhance (Mo) X-ray Source'
_exptl_absorpt_coefficient_mu 0.762
_exptl_absorpt_correction_T_max 0.946
_exptl_absorpt_correction_T_min 0.869
_exptl_absorpt_correction_type analytical
_exptl_absorpt_process_details
;
CrysAlisPro 1.171.38.41 (Rigaku Oxford Diffraction, 2015)
Analytical numeric absorption correction using a multifaceted crystal
            model based on expressions derived by R.C. Clark & J.S. Reid.
(Clark, R. C. & Reid, J. S. (1995). Acta Cryst. A51, 887-897)
Empirical absorption correction using spherical harmonics,
 implemented in SCALE3 ABSPACK scaling algorithm.
;
_exptl_crystal_colour violet
_exptl_crystal_density_diffrn 1.404
_exptl_crystal_description cubic
_exptl_crystal_F_000 1368
_exptl_crystal_size_max 0.246
_exptl_crystal_size_mid 0.201
_exptl_crystal_size_min 0.084
_refine_diff_density_max 0.588
_refine_diff_density_min -0.478
_refine_diff_density_rms 0.065
_refine_ls_extinction_method none
_refine_ls_goodness_of_fit_ref 1.030
_refine_ls_hydrogen_treatment constr
_refine_ls_matrix_type full
_refine_ls_number_parameters 396
_refine_ls_number_reflns 6325
_refine_ls_number_restraints 6
_refine_ls_restrained_S_all 1.030
_refine_ls_R_factor_all 0.1110
_refine_ls_R_factor_gt 0.0570
_refine_ls_shift/su_max 0.000
_refine_ls_shift/su_mean 0.000
_refine_ls_structure_factor_coef Fsqd
_refine_ls_weighting_details 'w=1/[\s^2^(Fo^2^)+(0.0506P)^2^+2.2752P] where P=(Fo^2^+2Fc^2^)/3'
_refine_ls_weighting_scheme calc
_refine_ls_wR_factor_gt 0.1183
_refine_ls_wR_factor_ref 0.1407
_reflns_Friedel_coverage 0.000
_reflns_number_gt 3826
_reflns_number_total 6325
_reflns_threshold_expression 'I > 2\s(I)'
_cod_data_source_file c6dt01726f2.cif
_cod_data_source_block Compound_IV
_cod_database_code 7040192
_chemical_oxdiff_formula 'C28 H33 Cl N8 Ni O5'
_shelx_space_group_comment
;
The symmetry employed for this shelxl refinement is uniquely defined
by the following loop, which should always be used as a source of
symmetry information in preference to the above space-group names.
They are only intended as comments.
;
_reflns_odcompleteness_completeness 99.77
_reflns_odcompleteness_iscentric 1
_reflns_odcompleteness_theta 26.32
_olex2_refinement_description
;
1. Fixed Uiso
 At 1.2 times of:
  All C(H) groups, All C(H,H) groups, All N(H) groups
 At 1.5 times of:
  All C(H,H,H) groups, All O(H,H) groups
2. Uiso/Uaniso restraints and constraints
Uanis(O1W) \\sim Ueq: with sigma of 0.1 and sigma for terminal atoms of 0.2
3.a Free rotating group:
 O1W(H1WA,H1WB), O2W(H2WA,H2WB)
3.b Secondary CH2 refined with riding coordinates:
 C26(H26A,H26B), C27(H27A,H27B)
3.c Aromatic/amide H refined with riding coordinates:
 N1(H1), N4(H4), N7(H7), C1(H1A), C2(H2), C3(H3), C4(H4A), C7(H7A), C8(H8),
 C9(H9), C10(H10), C11(H11), C12(H12), C13(H13), C14(H14), C17(H17), C18(H18),
 C19(H19), C20(H20)
3.d Idealised Me refined as rotating group:
 C25(H25A,H25B,H25C), C28(H28A,H28B,H28C)
;
_shelx_shelxl_version_number 2014/7
_olex2_date_sample_data_collection 2015-04-30
_olex2_submission_special_instructions 'No special instructions were received'
_oxdiff_exptl_absorpt_empirical_details
;
Empirical correction (ABSPACK) includes:
- Absorption correction using spherical harmonics
- Frame scaling
;
_oxdiff_exptl_absorpt_empirical_full_max 1.075
_oxdiff_exptl_absorpt_empirical_full_min 0.896

loop_
_space_group_symop_operation_xyz
'x, y, z'
'-x, y+1/2, -z+1/2'
'-x, -y, -z'
'x, -y-1/2, z-1/2'

loop_
_atom_site_label
_atom_site_type_symbol
_atom_site_fract_x
_atom_site_fract_y
_atom_site_fract_z
_atom_site_U_iso_or_equiv
_atom_site_adp_type
_atom_site_occupancy
_atom_site_site_symmetry_order
_atom_site_calc_flag
_atom_site_refinement_flags_posn
_atom_site_refinement_flags_adp
Ni1 Ni 0.93219(5) 0.50287(3) 0.27720(2) 0.03944(16) Uani 1 1 d . .
O1 O 1.0515(3) 0.59667(14) 0.24187(13) 0.0470(7) Uani 1 1 d . .
O2 O 0.6259(3) 0.50273(16) 0.12098(15) 0.0586(8) Uani 1 1 d . .
O3 O 0.8146(3) 0.69858(16) 0.02857(14) 0.0573(8) Uani 1 1 d . .
N1 N 0.7250(4) 0.60053(18) 0.07568(15) 0.0466(8) Uani 1 1 d . .
H1 H 0.6488 0.5995 0.0419 0.056 Uiso 1 1 calc R .
N2 N 0.8452(3) 0.54857(17) 0.18083(14) 0.0397(7) Uani 1 1 d . .
N3 N 0.8010(4) 0.41306(18) 0.28163(16) 0.0455(8) Uani 1 1 d . .
N4 N 0.8717(3) 0.36824(16) 0.17727(15) 0.0424(8) Uani 1 1 d . .
H4 H 0.8287 0.3519 0.1375 0.051 Uiso 1 1 calc R .
N5 N 1.0788(3) 0.44071(17) 0.22718(15) 0.0384(7) Uani 1 1 d . .
N6 N 1.0615(4) 0.49378(18) 0.37458(16) 0.0488(8) Uani 1 1 d . .
N7 N 1.0093(5) 0.61310(19) 0.40087(17) 0.0591(10) Uani 1 1 d . .
H7 H 1.0579 0.6526 0.4111 0.071 Uiso 1 1 calc R .
N8 N 0.7924(4) 0.57200(18) 0.32566(16) 0.0488(8) Uani 1 1 d . .
C1 C 0.7153(5) 0.4040(3) 0.3348(2) 0.0590(12) Uani 1 1 d . .
H1A H 0.7307 0.4357 0.3722 0.071 Uiso 1 1 calc R .
C2 C 0.6090(5) 0.3513(3) 0.3363(3) 0.0707(14) Uani 1 1 d . .
H2 H 0.5530 0.3469 0.3737 0.085 Uiso 1 1 calc R .
C3 C 0.5858(5) 0.3044(3) 0.2808(3) 0.0710(14) Uani 1 1 d . .
H3 H 0.5126 0.2680 0.2800 0.085 Uiso 1 1 calc R .
C4 C 0.6704(4) 0.3115(2) 0.2272(2) 0.0563(11) Uani 1 1 d . .
H4A H 0.6546 0.2807 0.1890 0.068 Uiso 1 1 calc R .
C5 C 0.7807(4) 0.3656(2) 0.23037(19) 0.0412(9) Uani 1 1 d . .
C6 C 1.0216(4) 0.3933(2) 0.17871(17) 0.0373(9) Uani 1 1 d . .
C7 C 1.1095(4) 0.3667(2) 0.12954(19) 0.0469(10) Uani 1 1 d . .
H7A H 1.0654 0.3353 0.0950 0.056 Uiso 1 1 calc R .
C8 C 1.2602(5) 0.3872(2) 0.1326(2) 0.0558(11) Uani 1 1 d . .
H8 H 1.3205 0.3700 0.1000 0.067 Uiso 1 1 calc R .
C9 C 1.3231(5) 0.4337(3) 0.1845(2) 0.0588(12) Uani 1 1 d . .
H9 H 1.4271 0.4472 0.1885 0.071 Uiso 1 1 calc R .
C10 C 1.2303(4) 0.4592(2) 0.2295(2) 0.0502(10) Uani 1 1 d . .
H10 H 1.2728 0.4912 0.2639 0.060 Uiso 1 1 calc R .
C11 C 1.1401(5) 0.4332(3) 0.3934(2) 0.0604(12) Uani 1 1 d . .
H11 H 1.1150 0.3923 0.3668 0.073 Uiso 1 1 calc R .
C12 C 1.2542(6) 0.4284(3) 0.4493(2) 0.0740(15) Uani 1 1 d . .
H12 H 1.3052 0.3854 0.4609 0.089 Uiso 1 1 calc R .
C13 C 1.2919(6) 0.4892(3) 0.4882(3) 0.0824(17) Uani 1 1 d . .
H13 H 1.3700 0.4876 0.5265 0.099 Uiso 1 1 calc R .
C14 C 1.2159(6) 0.5512(3) 0.4710(2) 0.0735(15) Uani 1 1 d . .
H14 H 1.2431 0.5927 0.4963 0.088 Uiso 1 1 calc R .
C15 C 1.0962(5) 0.5517(2) 0.41472(19) 0.0517(11) Uani 1 1 d . .
C16 C 0.8560(6) 0.6194(2) 0.3730(2) 0.0537(11) Uani 1 1 d . .
C17 C 0.7687(7) 0.6754(3) 0.3960(2) 0.0717(15) Uani 1 1 d . .
H17 H 0.8158 0.7089 0.4279 0.086 Uiso 1 1 calc R .
C18 C 0.6160(7) 0.6801(3) 0.3717(3) 0.0837(17) Uani 1 1 d . .
H18 H 0.5564 0.7166 0.3871 0.100 Uiso 1 1 calc R .
C19 C 0.5477(6) 0.6306(3) 0.3236(3) 0.0799(16) Uani 1 1 d . .
H19 H 0.4420 0.6326 0.3065 0.096 Uiso 1 1 calc R .
C20 C 0.6408(5) 0.5786(3) 0.3019(2) 0.0615(12) Uani 1 1 d . .
H20 H 0.5960 0.5459 0.2687 0.074 Uiso 1 1 calc R .
C21 C 0.7283(4) 0.5475(2) 0.1262(2) 0.0424(9) Uani 1 1 d . .
C22 C 0.9546(4) 0.5989(2) 0.18709(18) 0.0388(9) Uani 1 1 d . .
C23 C 0.9672(4) 0.6554(2) 0.13264(19) 0.0418(9) Uani 1 1 d . .
C24 C 0.8299(4) 0.6536(2) 0.07453(19) 0.0421(9) Uani 1 1 d . .
C25 C 1.1190(6) 0.5734(3) 0.0610(3) 0.0944(19) Uani 1 1 d . .
H25A H 1.0909 0.5347 0.0894 0.142 Uiso 1 1 calc GR .
H25B H 1.2216 0.5652 0.0494 0.142 Uiso 1 1 calc GR .
H25C H 1.0460 0.5760 0.0187 0.142 Uiso 1 1 calc GR .
C26 C 1.1168(5) 0.6427(3) 0.1007(2) 0.0679(14) Uani 1 1 d . .
H26A H 1.1304 0.6819 0.0692 0.081 Uiso 1 1 calc R .
H26B H 1.2045 0.6433 0.1379 0.081 Uiso 1 1 calc R .
C27 C 0.9700(5) 0.7296(2) 0.1681(2) 0.0609(12) Uani 1 1 d . .
H27A H 1.0595 0.7319 0.2044 0.073 Uiso 1 1 calc R .
H27B H 0.9834 0.7659 0.1337 0.073 Uiso 1 1 calc R .
C28 C 0.8264(6) 0.7466(2) 0.2001(2) 0.0721(14) Uani 1 1 d . .
H28A H 0.8140 0.7119 0.2356 0.108 Uiso 1 1 calc GR .
H28B H 0.7371 0.7454 0.1645 0.108 Uiso 1 1 calc GR .
H28C H 0.8362 0.7934 0.2207 0.108 Uiso 1 1 calc GR .
Cl1 Cl 0.77347(14) 0.24817(7) 0.55597(6) 0.0683(3) Uani 1 1 d . .
O1W O 0.4587(6) 0.2794(4) 0.4618(3) 0.1423(19) Uani 1 1 d . U
H1WA H 0.3929 0.2576 0.4828 0.213 Uiso 1 1 d G .
H1WB H 0.5461 0.2807 0.4880 0.213 Uiso 1 1 d G .
O2W O 0.5392(3) 0.1112(2) 0.52945(19) 0.0739(10) Uani 1 1 d . .
H2WA H 0.5726 0.0716 0.5469 0.111 Uiso 1 1 d G .
H2WB H 0.6121 0.1416 0.5344 0.111 Uiso 1 1 d G .

loop_
_atom_site_aniso_label
_atom_site_aniso_U_11
_atom_site_aniso_U_22
_atom_site_aniso_U_33
_atom_site_aniso_U_23
_atom_site_aniso_U_13
_atom_site_aniso_U_12
Ni1 0.0494(3) 0.0348(3) 0.0356(2) 0.0001(2) 0.01132(19) -0.0002(3)
O1 0.0543(16) 0.0421(17) 0.0421(14) -0.0002(13) -0.0017(12) -0.0081(14)
O2 0.0503(16) 0.0541(19) 0.0701(19) -0.0004(16) 0.0038(14) -0.0203(16)
O3 0.0653(18) 0.0563(19) 0.0493(16) 0.0185(15) 0.0049(14) -0.0044(16)
N1 0.0501(19) 0.050(2) 0.0381(17) 0.0050(16) -0.0003(14) -0.0098(18)
N2 0.0453(17) 0.0368(19) 0.0378(16) 0.0038(15) 0.0088(14) -0.0059(16)
N3 0.0504(19) 0.043(2) 0.0458(18) 0.0010(17) 0.0162(15) -0.0006(17)
N4 0.0432(18) 0.040(2) 0.0440(17) -0.0071(15) 0.0069(14) -0.0050(16)
N5 0.0374(16) 0.0391(18) 0.0394(16) -0.0009(15) 0.0085(13) -0.0032(16)
N6 0.068(2) 0.040(2) 0.0387(17) 0.0066(17) 0.0094(15) 0.0119(19)
N7 0.087(3) 0.040(2) 0.047(2) -0.0086(17) -0.0030(19) -0.001(2)
N8 0.061(2) 0.043(2) 0.0443(18) 0.0008(17) 0.0141(16) 0.0064(18)
C1 0.072(3) 0.055(3) 0.055(3) 0.004(2) 0.029(2) -0.003(3)
C2 0.070(3) 0.074(4) 0.076(3) 0.008(3) 0.038(3) -0.006(3)
C3 0.051(3) 0.066(3) 0.100(4) 0.007(3) 0.025(3) -0.013(3)
C4 0.044(2) 0.052(3) 0.074(3) -0.003(2) 0.011(2) -0.008(2)
C5 0.036(2) 0.041(2) 0.048(2) 0.009(2) 0.0093(17) 0.0021(19)
C6 0.042(2) 0.035(2) 0.0358(19) 0.0059(17) 0.0063(16) 0.0025(18)
C7 0.053(2) 0.047(3) 0.042(2) -0.0032(19) 0.0135(18) 0.004(2)
C8 0.054(2) 0.065(3) 0.054(3) 0.000(2) 0.025(2) 0.007(2)
C9 0.039(2) 0.074(3) 0.066(3) 0.006(3) 0.017(2) -0.002(2)
C10 0.045(2) 0.052(3) 0.053(2) 0.000(2) 0.0076(19) -0.008(2)
C11 0.084(3) 0.051(3) 0.048(2) 0.008(2) 0.015(2) 0.010(3)
C12 0.095(4) 0.075(4) 0.052(3) 0.015(3) 0.011(3) 0.033(3)
C13 0.086(4) 0.110(5) 0.048(3) 0.011(3) -0.006(2) 0.022(4)
C14 0.094(4) 0.073(4) 0.048(3) -0.004(3) -0.010(3) 0.009(3)
C15 0.072(3) 0.050(3) 0.033(2) -0.001(2) 0.005(2) 0.004(2)
C16 0.080(3) 0.048(3) 0.034(2) 0.000(2) 0.010(2) 0.007(3)
C17 0.119(4) 0.048(3) 0.049(3) -0.002(2) 0.014(3) 0.027(3)
C18 0.111(5) 0.075(4) 0.069(3) 0.007(3) 0.026(3) 0.042(4)
C19 0.077(3) 0.076(4) 0.091(4) 0.013(3) 0.025(3) 0.029(3)
C20 0.063(3) 0.060(3) 0.064(3) 0.004(2) 0.018(2) 0.009(3)
C21 0.041(2) 0.040(2) 0.048(2) -0.007(2) 0.0118(18) -0.002(2)
C22 0.045(2) 0.035(2) 0.038(2) -0.0045(18) 0.0098(17) -0.0033(19)
C23 0.045(2) 0.038(2) 0.042(2) 0.0029(18) 0.0091(17) -0.0111(19)
C24 0.050(2) 0.038(2) 0.040(2) 0.0017(19) 0.0124(18) -0.002(2)
C25 0.097(4) 0.101(5) 0.097(4) 0.026(4) 0.057(3) 0.036(4)
C26 0.050(3) 0.085(4) 0.072(3) 0.029(3) 0.021(2) -0.001(3)
C27 0.071(3) 0.039(3) 0.068(3) 0.004(2) -0.007(2) -0.018(2)
C28 0.110(4) 0.043(3) 0.064(3) -0.015(2) 0.014(3) 0.001(3)
Cl1 0.0784(8) 0.0574(7) 0.0648(7) 0.0025(6) -0.0048(6) -0.0032(6)
O1W 0.108(3) 0.161(5) 0.155(4) 0.057(4) 0.008(3) 0.001(4)
O2W 0.0514(17) 0.087(3) 0.079(2) 0.021(2) -0.0041(16) -0.0017(18)

loop_
_atom_type_symbol
_atom_type_description
_atom_type_scat_dispersion_real
_atom_type_scat_dispersion_imag
_atom_type_scat_source
C C 0.0033 0.0016 'International Tables Vol C Tables 4.2.6.8 and 6.1.1.4'
H H 0.0000 0.0000 'International Tables Vol C Tables 4.2.6.8 and 6.1.1.4'
Cl Cl 0.1484 0.1585 'International Tables Vol C Tables 4.2.6.8 and 6.1.1.4'
N N 0.0061 0.0033 'International Tables Vol C Tables 4.2.6.8 and 6.1.1.4'
Ni Ni 0.3393 1.1124 'International Tables Vol C Tables 4.2.6.8 and 6.1.1.4'
O O 0.0106 0.0060 'International Tables Vol C Tables 4.2.6.8 and 6.1.1.4'

loop_
_exptl_crystal_face_index_h
_exptl_crystal_face_index_k
_exptl_crystal_face_index_l
_exptl_crystal_face_perp_dist
4 -25 -1 0.0943
-4 25 1 0.0943
-1 -1 -26 0.1226
5 0 23 0.1109
-12 -7 -1 0.0410
12 7 0 0.0572
-10 -8 15 0.0783
12 -1 0 0.0430
-12 1 3 0.0283
1 -3 26 0.1067
-2 3 -26 0.1147
-5 -24 -1 0.0740
5 24 -1 0.1049
-8 8 21 0.0850

loop_
_geom_angle_atom_site_label_1
_geom_angle_atom_site_label_2
_geom_angle_atom_site_label_3
_geom_angle
N2 Ni1 O1 61.49(10)
N3 Ni1 O1 164.39(11)
N3 Ni1 N2 103.97(12)
N3 Ni1 N5 86.59(12)
N3 Ni1 N6 97.43(13)
N3 Ni1 N8 97.37(13)
N5 Ni1 O1 87.45(11)
N5 Ni1 N2 89.00(12)
N5 Ni1 N8 175.95(13)
N6 Ni1 O1 97.46(12)
N6 Ni1 N2 158.43(13)
N6 Ni1 N5 95.07(12)
N6 Ni1 N8 85.29(13)
N8 Ni1 O1 88.50(12)
N8 Ni1 N2 89.21(12)
C22 O1 Ni1 90.0(2)
C21 N1 H1 116.9
C24 N1 H1 116.9
C24 N1 C21 126.2(3)
C21 N2 Ni1 145.3(3)
C22 N2 Ni1 92.6(2)
C22 N2 C21 121.8(3)
C1 N3 Ni1 120.2(3)
C5 N3 Ni1 122.5(2)
C5 N3 C1 116.8(4)
C5 N4 H4 115.3
C6 N4 H4 115.3
C6 N4 C5 129.4(3)
C6 N5 Ni1 120.7(2)
C6 N5 C10 117.1(3)
C10 N5 Ni1 120.1(3)
C11 N6 Ni1 120.5(3)
C15 N6 Ni1 120.7(3)
C15 N6 C11 117.4(4)
C15 N7 H7 115.7
C16 N7 H7 115.7
C16 N7 C15 128.5(4)
C16 N8 Ni1 120.6(3)
C16 N8 C20 117.7(4)
C20 N8 Ni1 120.7(3)
N3 C1 H1A 118.2
C2 C1 N3 123.6(4)
C2 C1 H1A 118.2
C1 C2 H2 120.9
C1 C2 C3 118.2(4)
C3 C2 H2 120.9
C2 C3 H3 120.1
C4 C3 C2 119.7(5)
C4 C3 H3 120.1
C3 C4 H4A 120.6
C3 C4 C5 118.8(4)
C5 C4 H4A 120.6
N3 C5 N4 120.1(3)
N3 C5 C4 122.7(4)
N4 C5 C4 117.2(4)
N4 C6 C7 118.2(3)
N5 C6 N4 119.8(3)
N5 C6 C7 122.1(3)
C6 C7 H7A 120.4
C8 C7 C6 119.3(4)
C8 C7 H7A 120.4
C7 C8 H8 120.4
C7 C8 C9 119.3(4)
C9 C8 H8 120.4
C8 C9 H9 120.7
C10 C9 C8 118.6(4)
C10 C9 H9 120.7
N5 C10 H10 118.2
C9 C10 N5 123.6(4)
C9 C10 H10 118.2
N6 C11 H11 118.2
N6 C11 C12 123.6(5)
C12 C11 H11 118.2
C11 C12 H12 121.0
C11 C12 C13 118.0(5)
C13 C12 H12 121.0
C12 C13 H13 119.9
C14 C13 C12 120.3(4)
C14 C13 H13 119.9
C13 C14 H14 120.6
C13 C14 C15 118.8(5)
C15 C14 H14 120.6
N6 C15 N7 119.3(3)
N6 C15 C14 121.8(4)
N7 C15 C14 118.9(4)
N7 C16 C17 118.6(4)
N8 C16 N7 119.8(4)
N8 C16 C17 121.6(4)
C16 C17 H17 120.4
C18 C17 C16 119.3(5)
C18 C17 H17 120.4
C17 C18 H18 120.1
C17 C18 C19 119.8(5)
C19 C18 H18 120.1
C18 C19 H19 121.1
C20 C19 C18 117.8(5)
C20 C19 H19 121.1
N8 C20 C19 123.8(5)
N8 C20 H20 118.1
C19 C20 H20 118.1
O2 C21 N1 119.5(3)
O2 C21 N2 122.2(4)
N2 C21 N1 118.3(3)
O1 C22 N2 115.9(3)
O1 C22 C23 120.4(3)
N2 C22 C23 123.7(3)
C22 C23 C24 111.9(3)
C22 C23 C26 108.8(3)
C22 C23 C27 108.5(3)
C24 C23 C26 108.7(3)
C24 C23 C27 108.0(3)
C26 C23 C27 110.9(4)
O3 C24 N1 121.1(3)
O3 C24 C23 121.1(3)
N1 C24 C23 117.7(3)
H25A C25 H25B 109.5
H25A C25 H25C 109.5
H25B C25 H25C 109.5
C26 C25 H25A 109.5
C26 C25 H25B 109.5
C26 C25 H25C 109.5
C23 C26 H26A 108.7
C23 C26 H26B 108.7
C25 C26 C23 114.2(4)
C25 C26 H26A 108.7
C25 C26 H26B 108.7
H26A C26 H26B 107.6
C23 C27 H27A 108.7
C23 C27 H27B 108.7
H27A C27 H27B 107.6
C28 C27 C23 114.3(3)
C28 C27 H27A 108.7
C28 C27 H27B 108.7
C27 C28 H28A 109.5
C27 C28 H28B 109.5
C27 C28 H28C 109.5
H28A C28 H28B 109.5
H28A C28 H28C 109.5
H28B C28 H28C 109.5
H1WA O1W H1WB 109.4
H2WA O2W H2WB 109.5

loop_
_geom_bond_atom_site_label_1
_geom_bond_atom_site_label_2
_geom_bond_distance
Ni1 O1 2.194(3)
Ni1 N2 2.088(3)
Ni1 N3 2.038(3)
Ni1 N5 2.062(3)
Ni1 N6 2.055(3)
Ni1 N8 2.083(3)
O1 C22 1.255(4)
O2 C21 1.214(4)
O3 C24 1.216(4)
N1 H1 0.8600
N1 C21 1.389(5)
N1 C24 1.349(5)
N2 C21 1.356(4)
N2 C22 1.331(4)
N3 C1 1.361(5)
N3 C5 1.323(5)
N4 H4 0.8600
N4 C5 1.381(4)
N4 C6 1.379(4)
N5 C6 1.333(4)
N5 C10 1.354(4)
N6 C11 1.346(5)
N6 C15 1.341(5)
N7 H7 0.8600
N7 C15 1.379(5)
N7 C16 1.368(5)
N8 C16 1.335(5)
N8 C20 1.336(5)
C1 H1A 0.9300
C1 C2 1.353(6)
C2 H2 0.9300
C2 C3 1.377(6)
C3 H3 0.9300
C3 C4 1.357(6)
C4 H4A 0.9300
C4 C5 1.388(5)
C6 C7 1.391(5)
C7 H7A 0.9300
C7 C8 1.355(5)
C8 H8 0.9300
C8 C9 1.380(6)
C9 H9 0.9300
C9 C10 1.352(5)
C10 H10 0.9300
C11 H11 0.9300
C11 C12 1.359(6)
C12 H12 0.9300
C12 C13 1.376(7)
C13 H13 0.9300
C13 C14 1.352(7)
C14 H14 0.9300
C14 C15 1.393(6)
C16 C17 1.402(6)
C17 H17 0.9300
C17 C18 1.345(7)
C18 H18 0.9300
C18 C19 1.384(7)
C19 H19 0.9300
C19 C20 1.367(6)
C20 H20 0.9300
C22 C23 1.505(5)
C23 C24 1.517(5)
C23 C26 1.533(5)
C23 C27 1.546(5)
C25 H25A 0.9600
C25 H25B 0.9600
C25 H25C 0.9600
C25 C26 1.508(7)
C26 H26A 0.9700
C26 H26B 0.9700
C27 H27A 0.9700
C27 H27B 0.9700
C27 C28 1.502(6)
C28 H28A 0.9600
C28 H28B 0.9600
C28 H28C 0.9600
O1W H1WA 0.8503
O1W H1WB 0.8498
O2W H2WA 0.8465
O2W H2WB 0.8465

loop_
_geom_hbond_atom_site_label_D
_geom_hbond_atom_site_label_H
_geom_hbond_atom_site_label_A
_geom_hbond_distance_DH
_geom_hbond_distance_HA
_geom_hbond_distance_DA
_geom_hbond_angle_DHA
_geom_hbond_site_symmetry_A
N1 H1 O2W 0.86 1.99 2.844(4) 170.8 2_655
N4 H4 Cl1 0.86 2.45 3.222(3) 149.9 4_565
N7 H7 Cl1 0.86 2.39 3.246(4) 171.5 3_766
C2 H2 O1W 0.93 2.36 3.206(7) 151.9 .
C8 H8 O2W 0.93 2.51 3.346(5) 149.2 4_665
C9 H9 O2 0.93 2.53 3.316(5) 142.6 1_655
C12 H12 O1W 0.93 2.39 3.294(8) 165.1 1_655
O1W H1WA O3 0.85 2.10 2.841(6) 145.9 2_645
O1W H1WB Cl1 0.85 2.29 3.114(5) 163.0 .
O2W H2WA O2 0.85 2.00 2.801(4) 157.3 4_566
O2W H2WB Cl1 0.85 2.44 3.266(4) 166.3 .

loop_
_geom_torsion_atom_site_label_1
_geom_torsion_atom_site_label_2
_geom_torsion_atom_site_label_3
_geom_torsion_atom_site_label_4
_geom_torsion
Ni1 O1 C22 N2 -0.4(3)
Ni1 O1 C22 C23 -179.4(3)
Ni1 N2 C21 O2 -5.8(7)
Ni1 N2 C21 N1 172.8(3)
Ni1 N2 C22 O1 0.4(3)
Ni1 N2 C22 C23 179.4(3)
Ni1 N3 C1 C2 170.3(4)
Ni1 N3 C5 N4 12.3(5)
Ni1 N3 C5 C4 -168.1(3)
Ni1 N5 C6 N4 -21.3(4)
Ni1 N5 C6 C7 159.9(3)
Ni1 N5 C10 C9 -162.0(3)
Ni1 N6 C11 C12 164.6(4)
Ni1 N6 C15 N7 19.2(5)
Ni1 N6 C15 C14 -162.1(3)
Ni1 N8 C16 N7 -13.9(5)
Ni1 N8 C16 C17 167.3(3)
Ni1 N8 C20 C19 -169.2(4)
O1 C22 C23 C24 -174.0(3)
O1 C22 C23 C26 65.9(5)
O1 C22 C23 C27 -54.9(5)
N2 C22 C23 C24 7.0(5)
N2 C22 C23 C26 -113.1(4)
N2 C22 C23 C27 126.1(4)
N3 C1 C2 C3 -0.2(7)
N4 C6 C7 C8 -175.9(4)
N5 C6 C7 C8 2.9(6)
N6 C11 C12 C13 -0.6(7)
N7 C16 C17 C18 -176.7(4)
N8 C16 C17 C18 2.2(7)
C1 N3 C5 N4 -175.2(3)
C1 N3 C5 C4 4.4(6)
C1 C2 C3 C4 0.8(7)
C2 C3 C4 C5 1.1(7)
C3 C4 C5 N3 -3.9(6)
C3 C4 C5 N4 175.8(4)
C5 N3 C1 C2 -2.4(6)
C5 N4 C6 N5 -23.2(6)
C5 N4 C6 C7 155.7(4)
C6 N4 C5 N3 28.7(6)
C6 N4 C5 C4 -151.0(4)
C6 N5 C10 C9 1.8(6)
C6 C7 C8 C9 0.2(6)
C7 C8 C9 C10 -2.1(7)
C8 C9 C10 N5 1.1(7)
C10 N5 C6 N4 175.0(3)
C10 N5 C6 C7 -3.8(5)
C11 N6 C15 N7 -174.4(4)
C11 N6 C15 C14 4.3(6)
C11 C12 C13 C14 0.5(8)
C12 C13 C14 C15 1.9(8)
C13 C14 C15 N6 -4.4(7)
C13 C14 C15 N7 174.3(4)
C15 N6 C11 C12 -1.8(6)
C15 N7 C16 N8 -33.2(6)
C15 N7 C16 C17 145.7(4)
C16 N7 C15 N6 30.4(6)
C16 N7 C15 C14 -148.3(4)
C16 N8 C20 C19 -0.4(6)
C16 C17 C18 C19 -0.9(8)
C17 C18 C19 C20 -0.9(8)
C18 C19 C20 N8 1.6(7)
C20 N8 C16 N7 177.4(4)
C20 N8 C16 C17 -1.5(6)
C21 N1 C24 O3 -178.3(4)
C21 N1 C24 C23 1.4(6)
C21 N2 C22 O1 176.1(3)
C21 N2 C22 C23 -4.9(5)
C22 N2 C21 O2 -178.2(4)
C22 N2 C21 N1 0.4(5)
C22 C23 C24 O3 174.7(3)
C22 C23 C24 N1 -5.1(5)
C22 C23 C26 C25 64.4(5)
C22 C23 C27 C28 -61.2(4)
C24 N1 C21 O2 179.9(4)
C24 N1 C21 N2 1.3(6)
C24 C23 C26 C25 -57.8(5)
C24 C23 C27 C28 60.3(5)
C26 C23 C24 O3 -65.1(5)
C26 C23 C24 N1 115.1(4)
C26 C23 C27 C28 179.3(4)
C27 C23 C24 O3 55.3(5)
C27 C23 C24 N1 -124.5(4)
C27 C23 C26 C25 -176.3(4)

loop_
_exptl_oxdiff_crystal_face_indexfrac_h
_exptl_oxdiff_crystal_face_indexfrac_k
_exptl_oxdiff_crystal_face_indexfrac_l
_exptl_oxdiff_crystal_face_x
_exptl_oxdiff_crystal_face_y
_exptl_oxdiff_crystal_face_z
4.0143 -24.9068 -1.0089 0.1948 0.9682 0.1564
-4.0143 24.9068 1.0089 -0.1948 -0.9682 -0.1564
-1.0201 -0.9760 -25.9075 0.0197 0.1501 -0.9664
5.0067 0.0036 22.9088 -0.2861 0.0513 0.9539
-11.9583 -7.0443 -0.9704 0.9626 -0.2200 -0.2867
11.9574 7.0453 -0.0261 -0.9653 0.2260 0.2503
-9.9482 -8.0470 14.9693 0.8851 -0.2077 0.3465
11.9660 -0.9321 -0.0272 -0.8133 0.4856 0.2823
-11.9632 0.9290 3.0167 0.8212 -0.5035 -0.1730
1.0244 -3.0127 25.9069 0.0562 -0.0203 0.9824
-2.0215 3.0073 -25.9047 0.0131 -0.0174 -1.0056
-4.9604 -23.9584 -0.9885 0.8000 0.5959 -0.0564
4.9586 23.9604 -1.0045 -0.8053 -0.5840 -0.0165
-7.9658 7.9125 20.9461 0.4583 -0.6872 0.5475
